data_7108254
loop_
_publ_author_name
'Ritesh Dubey'
'Mysore S. Pavan'
'Gautam R. Desiraju'

_publ_section_title
;
 Structural landscape of benzoic acid: using experimental crystal
 structures of fluorobenzoic acids as a probe
;
_journal_name_full Chem.Commun.
_journal_page_first 9020
_journal_paper_doi 10.1039/c2cc33811d
_journal_volume 48
_journal_year 2012
_chemical_compound_source 'see text'
_chemical_formula_moiety 'C7 H3 F2 O2'
_chemical_formula_sum 'C7 H3 F2 O2'
_chemical_formula_weight 157.09
_chemical_name_common '2,4-difluorobenzoic acid'
_chemical_name_systematic
;
2,4-difluorobenzoic acid
;
_space_group_IT_number 14
_symmetry_cell_setting monoclinic
_symmetry_Int_Tables_number 14
_symmetry_space_group_name_Hall '-P 2ybc'
_symmetry_space_group_name_H-M 'P 1 21/c 1'
_atom_sites_solution_hydrogens geom
_atom_sites_solution_primary direct
_atom_sites_solution_secondary difmap
_cell_angle_alpha 90
_cell_angle_beta 92.908(5)
_cell_angle_gamma 90
_cell_formula_units_Z 4
_cell_length_a 3.6912(2)
_cell_length_b 6.4038(3)
_cell_length_c 26.3062(15)
_cell_measurement_reflns_used 1799
_cell_measurement_temperature 120(2)
_cell_measurement_theta_max 29.0869
_cell_measurement_theta_min 2.3212
_cell_volume 621.02(6)
_computing_cell_refinement
;
CrysAlisPro, Agilent Technologies,
Version 1.171.35.19 (release 27-10-2011 CrysAlis171 .NET)
(compiled Oct 27 2011,15:02:11)
;
_computing_data_collection
;
CrysAlisPro, Agilent Technologies,
Version 1.171.35.19 (release 27-10-2011 CrysAlis171 .NET)
(compiled Oct 27 2011,15:02:11)
;
_computing_data_reduction
;
CrysAlisPro, Agilent Technologies,
Version 1.171.35.19 (release 27-10-2011 CrysAlis171 .NET)
(compiled Oct 27 2011,15:02:11)
;
_computing_publication_material 'PLATON (Spek, 2003)'
_computing_structure_refinement 'SHELXL-97 (Sheldrick, 1997)'
_computing_structure_solution 'SHELXS-97 (Sheldrick, 1997)'
_diffrn_ambient_temperature 120(2)
_diffrn_detector_area_resol_mean 16.0839
_diffrn_measured_fraction_theta_full 0.998
_diffrn_measured_fraction_theta_max 0.998
_diffrn_measurement_device_type 'Xcalibur, Eos, Nova'
_diffrn_measurement_method '\w scans'
_diffrn_radiation_monochromator mirror
_diffrn_radiation_source 'Mova (Mo) X-ray Source'
_diffrn_radiation_type 'Mo K\a'
_diffrn_radiation_wavelength 0.7107
_diffrn_reflns_av_R_equivalents 0.0248
_diffrn_reflns_av_sigmaI/netI 0.0246
_diffrn_reflns_limit_h_max 4
_diffrn_reflns_limit_h_min -4
_diffrn_reflns_limit_k_max 8
_diffrn_reflns_limit_k_min -7
_diffrn_reflns_limit_l_max 32
_diffrn_reflns_limit_l_min -32
_diffrn_reflns_number 3872
_diffrn_reflns_theta_full 26.37
_diffrn_reflns_theta_max 26.37
_diffrn_reflns_theta_min 3.10
_exptl_absorpt_coefficient_mu 0.161
_exptl_absorpt_correction_T_max 0.9826
_exptl_absorpt_correction_T_min 0.9175
_exptl_absorpt_correction_type multi-scan
_exptl_absorpt_process_details
;
CrysAlisPro, Agilent Technologies,
Version 1.171.35.19 (release 27-10-2011 CrysAlis171 .NET)
(compiled Oct 27 2011,15:02:11)
Empirical absorption correction using spherical harmonics,
implemented in SCALE3 ABSPACK scaling algorithm.
;
_exptl_crystal_colour colourless
_exptl_crystal_density_diffrn 1.680
_exptl_crystal_density_method 'Not Measured'
_exptl_crystal_description block
_exptl_crystal_F_000 316
_exptl_crystal_size_max 0.54
_exptl_crystal_size_mid 0.25
_exptl_crystal_size_min 0.11
_refine_diff_density_max 0.223
_refine_diff_density_min -0.270
_refine_diff_density_rms 0.058
_refine_ls_extinction_method none
_refine_ls_goodness_of_fit_ref 1.184
_refine_ls_hydrogen_treatment mixed
_refine_ls_matrix_type full
_refine_ls_number_parameters 121
_refine_ls_number_reflns 1265
_refine_ls_number_restraints 0
_refine_ls_restrained_S_all 1.184
_refine_ls_R_factor_all 0.0502
_refine_ls_R_factor_gt 0.0459
_refine_ls_shift/su_max 0.000
_refine_ls_shift/su_mean 0.000
_refine_ls_structure_factor_coef Fsqd
_refine_ls_weighting_details 'calc w=1/[\s^2^(Fo^2^)+(0.0349P)^2^+0.6516P] where P=(Fo^2^+2Fc^2^)/3'
_refine_ls_weighting_scheme calc
_refine_ls_wR_factor_gt 0.1114
_refine_ls_wR_factor_ref 0.1140
_reflns_number_gt 1147
_reflns_number_total 1265
_reflns_threshold_expression >2sigma(I)
_cod_data_source_file c2cc33811d.txt
_cod_data_source_block red
_cod_original_sg_symbol_H-M 'P 21/c'
_cod_database_code 7108254

loop_
_symmetry_equiv_pos_site_id
_symmetry_equiv_pos_as_xyz
1 x,y,z
2 -x,1/2+y,1/2-z
3 -x,-y,-z
4 x,1/2-y,1/2+z

loop_
_atom_site_aniso_label
_atom_site_aniso_U_11
_atom_site_aniso_U_22
_atom_site_aniso_U_33
_atom_site_aniso_U_23
_atom_site_aniso_U_13
_atom_site_aniso_U_12
F1 0.0308(8) 0.0154(7) 0.0220(7) 0.0037(5) -0.0011(5) 0.0065(6)
F2 0.0361(8) 0.0304(8) 0.0283(7) -0.0112(6) 0.0037(6) 0.0049(6)
O1 0.0422(10) 0.0278(9) 0.0199(8) -0.0010(7) -0.0023(7) 0.0124(8)
O2 0.0329(9) 0.0201(8) 0.0260(8) -0.0011(6) 0.0001(6) 0.0088(7)
C1 0.0138(9) 0.0177(11) 0.0214(10) -0.0001(8) 0.0004(7) -0.0002(8)
C2 0.0159(9) 0.0172(11) 0.0251(11) 0.0019(8) 0.0005(8) 0.0005(8)
C3 0.0194(10) 0.0234(12) 0.0209(10) 0.0006(8) 0.0005(8) -0.0021(9)
C4 0.0159(10) 0.0232(12) 0.0251(10) -0.0075(9) 0.0024(8) -0.0024(8)
C5 0.0187(10) 0.0163(11) 0.0295(11) -0.0008(9) 0.0004(8) 0.0004(9)
C6 0.0172(10) 0.0183(11) 0.0238(12) 0.0013(9) -0.0001(8) 0.0002(8)
C7 0.0181(10) 0.0180(11) 0.0207(10) 0.0007(8) 0.0009(8) 0.0000(8)
F1A 0.042(10) 0.047(12) 0.027(9) -0.005(8) 0.004(7) -0.001(9)

loop_
_atom_site_label
_atom_site_type_symbol
_atom_site_thermal_displace_type
_atom_site_fract_x
_atom_site_fract_y
_atom_site_fract_z
_atom_site_occupancy
_atom_site_U_iso_or_equiv
F1 F Uani 1.0547(4) 0.0801(2) 0.16263(5) 0.918 0.0228(4)
F2 F Uani 0.6023(4) 0.7201(2) 0.21545(5) 1.000 0.0315(4)
O1 O Uani 0.7778(5) 0.2395(3) 0.01178(6) 1.000 0.0301(5)
O2 O Uani 1.0773(4) 0.0121(3) 0.06286(6) 1.000 0.0264(5)
C1 C Uani 0.8254(5) 0.3181(3) 0.09916(8) 1.000 0.0177(6)
C2 C Uani 0.9040(5) 0.2660(3) 0.15005(8) 1.000 0.0194(6)
C3 C Uani 0.8322(6) 0.3985(4) 0.18963(8) 1.000 0.0213(6)
C4 C Uani 0.6778(5) 0.5885(4) 0.17689(8) 1.000 0.0214(6)
C5 C Uani 0.5949(6) 0.6513(3) 0.12763(8) 1.000 0.0215(6)
C6 C Uani 0.6701(5) 0.5142(3) 0.08897(8) 1.000 0.0198(6)
C7 C Uani 0.9040(5) 0.1772(3) 0.05659(8) 1.000 0.0189(6)
F1A F Uani 0.621(5) 0.568(3) 0.0515(7) 0.082 0.039(6)
H3 H Uiso 0.880(6) 0.360(4) 0.2248(9) 1.000 0.017(6)
H5 H Uiso 0.488(7) 0.794(4) 0.1205(9) 1.000 0.024(6)
H1 H Uiso 0.832(12) 0.137(7) -0.0165(17) 1.000 0.108(16)

loop_
_atom_type_symbol
_atom_type_description
_atom_type_scat_dispersion_real
_atom_type_scat_dispersion_imag
_atom_type_scat_source
O O 0.0106 0.0060 'International Tables Vol C Tables 4.2.6.8 and 6.1.1.4'
F F 0.0171 0.0103 'International Tables Vol C Tables 4.2.6.8 and 6.1.1.4'
H H 0.0000 0.0000 'International Tables Vol C Tables 4.2.6.8 and 6.1.1.4'
C C 0.0033 0.0016 'International Tables Vol C Tables 4.2.6.8 and 6.1.1.4'

loop_
_geom_angle_atom_site_label_1
_geom_angle_atom_site_label_2
_geom_angle_atom_site_label_3
_geom_angle
_geom_angle_publ_flag
C7 O1 H1 113(3) no
C2 C1 C6 117.45(18) no
C2 C1 C7 122.78(17) no
C6 C1 C7 119.76(18) no
F1 C2 C3 116.78(19) yes
C1 C2 C3 122.58(19) no
F1 C2 C1 120.64(18) yes
C2 C3 C4 116.91(19) no
F2 C4 C5 118.5(2) yes
C3 C4 C5 123.8(2) no
F2 C4 C3 117.66(19) yes
C4 C5 C6 117.63(19) no
F1A C6 C1 121.5(11) yes
F1A C6 C5 116.8(10) yes
C1 C6 C5 121.61(19) no
O1 C7 C1 114.96(17) yes
O2 C7 C1 122.57(19) yes
O1 C7 O2 122.47(19) yes
C2 C3 H3 122.3(15) no
C4 C3 H3 120.8(15) no
C4 C5 H5 120.4(14) no
C6 C5 H5 122.0(14) no

loop_
_geom_bond_atom_site_label_1
_geom_bond_atom_site_label_2
_geom_bond_distance
_geom_bond_publ_flag
F1 C2 1.348(2) yes
F1A C6 1.051(19) yes
F2 C4 1.359(3) yes
O1 C7 1.308(3) yes
O2 C7 1.242(3) yes
O1 H1 1.02(4) no
C1 C7 1.478(3) no
C1 C2 1.396(3) no
C1 C6 1.401(3) no
C2 C3 1.379(3) no
C3 C4 1.378(3) no
C4 C5 1.376(3) no
C5 C6 1.382(3) no
C3 H3 0.97(2) no
C5 H5 1.01(3) no

loop_
_geom_contact_atom_site_label_1
_geom_contact_atom_site_label_2
_geom_contact_distance
_geom_contact_site_symmetry_2
_geom_contact_publ_flag
F1 O2 2.666(2) . no
F1 C5 3.333(2) 1_545 no
F1A O1 2.492(19) 3_665 no
F1A O1 3.097(19) 3_765 no
F1A F1A 2.94(3) 3_665 no
F1A O1 2.432(19) . no
F2 C3 3.243(3) 2_655 no
F1 H5 2.71(3) 1_645 no
F1A H1 2.66(5) 3_665 no
F2 H3 2.57(2) 2_755 no
F2 H3 2.59(2) 2_655 no
O1 O2 2.616(2) 3_755 no
O1 F1A 2.432(19) . no
O1 F1A 3.097(19) 3_765 no
O1 F1A 2.492(19) 3_665 no
O2 C5 3.400(3) 1_645 no
O2 C7 3.242(2) 1_655 no
O2 F1 2.666(2) . no
O2 O1 2.616(2) 3_755 no
O2 C7 3.372(3) 3_755 no
O1 H1 2.81(4) 3_755 no
O2 H5 2.51(3) 1_645 no
O2 H1 1.60(4) 3_755 no
C1 C6 3.385(3) 1_655 no
C2 C4 3.566(3) 1_655 no
C3 F2 3.243(3) 2_645 no
C3 C4 3.383(3) 1_655 no
C4 C3 3.383(3) 1_455 no
C4 C2 3.566(3) 1_455 no
C5 F1 3.333(2) 1_565 no
C5 O2 3.400(3) 1_465 no
C6 C1 3.385(3) 1_455 no
C7 O2 3.372(3) 3_755 no
C7 O2 3.242(2) 1_455 no
C7 H1 2.49(4) 3_755 no
H1 O2 1.60(5) 3_755 no
H1 O1 2.81(4) 3_755 no
H1 H1 2.29(6) 3_755 no
H1 F1A 2.66(5) 3_665 no
H1 C7 2.49(4) 3_755 no
H3 F2 2.57(2) 2_745 no
H3 F2 2.59(2) 2_645 no
H5 O2 2.51(3) 1_465 no
H5 F1 2.71(3) 1_465 no

loop_
_geom_hbond_atom_site_label_D
_geom_hbond_atom_site_label_H
_geom_hbond_atom_site_label_A
_geom_hbond_distance_DH
_geom_hbond_distance_HA
_geom_hbond_distance_DA
_geom_hbond_angle_DHA
_geom_hbond_site_symmetry_A
_geom_hbond_publ_flag
O1 H1 O2 1.02(4) 1.60(5) 2.616(2) 177(4) 3_755 yes
C5 H5 O2 1.01(3) 2.51(3) 3.400(3) 146.5(19) 1_465 yes

loop_
_geom_torsion_atom_site_label_1
_geom_torsion_atom_site_label_2
_geom_torsion_atom_site_label_3
_geom_torsion_atom_site_label_4
_geom_torsion
_geom_torsion_publ_flag
C6 C1 C2 F1 -179.80(17) no
C6 C1 C2 C3 0.5(3) no
C7 C1 C2 F1 -0.7(3) no
C7 C1 C2 C3 179.60(19) no
C2 C1 C6 C5 -0.4(3) no
C7 C1 C6 C5 -179.49(18) no
C2 C1 C7 O1 172.81(18) no
C2 C1 C7 O2 -7.3(3) no
C6 C1 C7 O1 -8.1(3) no
C6 C1 C7 O2 171.82(18) no
F1 C2 C3 C4 -179.93(18) no
C1 C2 C3 C4 -0.2(3) no
C2 C3 C4 F2 179.42(18) no
C2 C3 C4 C5 -0.3(3) no
F2 C4 C5 C6 -179.29(18) no
C3 C4 C5 C6 0.4(3) no
C4 C5 C6 C1 -0.1(3) no
